data_7050341
loop_
_publ_author_name
'Dennis K.P.Ng'
'Ming Bai'
'Chi-Fung Choi'
'Takamitsu Fukuda'
'Jianzhuang Jiang'
'Nagao Kobayashi'
R.Li
'Dongbo Liang'
'Fanli Lu'
'Changqin Ma'
'Xuan Sun'
'Peihua Zhu'

_publ_section_title
;
Synthesis, Spectroscopic Properties, and
Electrochemistry of Heteroleptic Rare Earth Double-Decker Complexes with
Phthalocyaninato and meso-Tetrakis(4-chlorophenyl)porphyrinato Ligands
;
_journal_name_full 'New J.Chem.(Nouv.J.Chim.)'
_journal_year 2004
_chemical_formula_sum 'C77 H43 Cl7 Gd N12 O'
_chemical_formula_weight 1557.63
_space_group_IT_number 15
_symmetry_cell_setting monoclinic
_symmetry_space_group_name_Hall '-C 2yc'
_symmetry_space_group_name_H-M 'C 1 2/c 1'
_atom_sites_solution_hydrogens geom
_atom_sites_solution_primary direct
_atom_sites_solution_secondary difmap
_cell_angle_alpha 90.00
_cell_angle_beta 128.062(5)
_cell_angle_gamma 90.00
_cell_formula_units_Z 8
_cell_length_a 38.387(17)
_cell_length_b 18.997(8)
_cell_length_c 26.326(11)
_cell_measurement_reflns_used ?
_cell_measurement_temperature 293(2)
_cell_measurement_theta_max ?
_cell_measurement_theta_min ?
_cell_volume 15116(11)
_diffrn_ambient_temperature 293(2)
_diffrn_detector_area_resol_mean ?
_diffrn_measurement_device_type 'CCD area detector'
_diffrn_measurement_method 'phi and omega scans'
_diffrn_radiation_monochromator graphite
_diffrn_radiation_source 'fine-focus sealed tube'
_diffrn_radiation_type MoK\a
_diffrn_radiation_wavelength 0.71073
_diffrn_reflns_av_R_equivalents 0.0898
_diffrn_reflns_av_sigmaI/netI 0.1124
_diffrn_reflns_limit_h_max 45
_diffrn_reflns_limit_h_min -45
_diffrn_reflns_limit_k_max 20
_diffrn_reflns_limit_k_min -22
_diffrn_reflns_limit_l_max 31
_diffrn_reflns_limit_l_min -29
_diffrn_reflns_number 39147
_diffrn_reflns_theta_max 25.00
_diffrn_reflns_theta_min 1.32
_diffrn_standards_decay_% ?
_diffrn_standards_interval_count ?
_diffrn_standards_interval_time ?
_diffrn_standards_number ?
_exptl_absorpt_coefficient_mu 1.176
_exptl_absorpt_correction_T_max 0.8621
_exptl_absorpt_correction_T_min 0.6836
_exptl_absorpt_correction_type multi-scan
_exptl_absorpt_process_details ?
_exptl_crystal_colour black
_exptl_crystal_density_diffrn 1.369
_exptl_crystal_density_meas ?
_exptl_crystal_density_method 'not measured'
_exptl_crystal_description plate
_exptl_crystal_F_000 6240
_exptl_crystal_size_max 0.35
_exptl_crystal_size_mid 0.21
_exptl_crystal_size_min 0.13
_refine_ls_extinction_coef ?
_refine_ls_extinction_method none
_refine_ls_goodness_of_fit_ref 1.085
_refine_ls_hydrogen_treatment mixed
_refine_ls_matrix_type full
_refine_ls_number_parameters 883
_refine_ls_number_reflns 13321
_refine_ls_number_restraints 0
_refine_ls_restrained_S_all 1.085
_refine_ls_R_factor_all 0.1478
_refine_ls_R_factor_gt 0.0802
_refine_ls_shift/su_max 0.000
_refine_ls_shift/su_mean 0.000
_refine_ls_structure_factor_coef Fsqd
_refine_ls_weighting_details 'calc w=1/[\s^2^(Fo^2^)+(0.1725P)^2^+0.0000P] where P=(Fo^2^+2Fc^2^)/3'
_refine_ls_weighting_scheme calc
_refine_ls_wR_factor_gt 0.2340
_refine_ls_wR_factor_ref 0.2960
_reflns_number_gt 7445
_reflns_number_total 13321
_reflns_threshold_expression >2sigma(I)
_cod_depositor_comments
;
The following automatic conversions were performed:
'_symmetry_cell_setting' value 'Monoclinic' changed to 'monoclinic'
according to '/home/saulius/struct/CIF-dictionaries/cif_core.dic'
dictionary named 'cif_core.dic' version 2.4.1 from 2010-06-29.

Automatic conversion script
Id: cif_fix_enum 1527 2010-12-29 10:47:43Z saulius 
;
_cod_original_sg_symbol_H-M 'C 2/c'
_cod_database_code 7050341

loop_
_symmetry_equiv_pos_as_xyz
'x, y, z'
'-x, y, -z+1/2'
'x+1/2, y+1/2, z'
'-x+1/2, y+1/2, -z+1/2'
'-x, -y, -z'
'x, -y, z-1/2'
'-x+1/2, -y+1/2, -z'
'x+1/2, -y+1/2, z-1/2'

loop_
_atom_site_label
_atom_site_type_symbol
_atom_site_fract_x
_atom_site_fract_y
_atom_site_fract_z
_atom_site_U_iso_or_equiv
_atom_site_adp_type
_atom_site_occupancy
_atom_site_symmetry_multiplicity
_atom_site_calc_flag
_atom_site_refinement_flags
_atom_site_disorder_assembly
_atom_site_disorder_group
Gd1 Gd 0.236981(17) 0.47998(3) 0.45954(2) 0.0335(2) Uani 1 1 d . . .
Cl1 Cl 0.02895(14) 0.5958(3) 0.00204(17) 0.0985(15) Uani 1 1 d . . .
Cl2 Cl 0.41281(19) 0.2935(3) 0.3378(3) 0.125(2) Uani 1 1 d . . .
Cl3 Cl 0.51934(13) 0.6079(3) 0.86926(19) 0.1094(17) Uani 1 1 d . . .
Cl4 Cl 0.12036(13) 0.8918(2) 0.52967(19) 0.0727(10) Uani 1 1 d . . .
Cl5 Cl 0.26901(17) 0.3681(3) -0.1990(3) 0.1155(17) Uani 1 1 d . . .
Cl6 Cl 0.3136(2) 0.2392(4) -0.1817(3) 0.151(2) Uani 1 1 d . . .
Cl7 Cl 0.2199(2) 0.2382(4) -0.2403(3) 0.146(3) Uani 1 1 d . . .
N1 N 0.1916(3) 0.5822(5) 0.3951(4) 0.040(2) Uani 1 1 d . . .
N2 N 0.2392(3) 0.4872(5) 0.3687(4) 0.037(2) Uani 1 1 d . . .
N3 N 0.3152(3) 0.4825(4) 0.5057(4) 0.0301(18) Uani 1 1 d . . .
N4 N 0.2684(3) 0.5822(5) 0.5318(4) 0.037(2) Uani 1 1 d . . .
N5 N 0.1854(3) 0.4838(5) 0.4873(4) 0.039(2) Uani 1 1 d . . .
N6 N 0.1131(3) 0.4751(5) 0.3835(4) 0.044(2) Uani 1 1 d . . .
N7 N 0.1665(3) 0.4151(5) 0.3783(4) 0.041(2) Uani 1 1 d . . .
N8 N 0.1929(3) 0.3292(5) 0.3402(4) 0.042(2) Uani 1 1 d . . .
N9 N 0.2495(3) 0.3515(5) 0.4541(4) 0.036(2) Uani 1 1 d . . .
N10 N 0.3124(3) 0.3258(5) 0.5656(4) 0.039(2) Uani 1 1 d . . .
N11 N 0.2691(3) 0.4203(5) 0.5640(4) 0.040(2) Uani 1 1 d . . .
N12 N 0.2397(3) 0.4918(5) 0.6051(4) 0.043(2) Uani 1 1 d . . .
C1 C 0.1796(4) 0.6349(6) 0.4165(5) 0.042(3) Uani 1 1 d . . .
C2 C 0.1437(4) 0.6746(7) 0.3614(6) 0.059(4) Uani 1 1 d . . .
H2 H 0.1292 0.7131 0.3627 0.071 Uiso 1 1 calc R . .
C3 C 0.1352(5) 0.6460(8) 0.3088(6) 0.065(4) Uani 1 1 d . . .
H3 H 0.1141 0.6614 0.2666 0.078 Uiso 1 1 calc R . .
C4 C 0.1649(3) 0.5860(6) 0.3291(5) 0.037(3) Uani 1 1 d . . .
C5 C 0.1675(3) 0.5453(7) 0.2869(5) 0.043(3) Uani 1 1 d . . .
C6 C 0.2018(4) 0.5001(6) 0.3060(5) 0.041(3) Uani 1 1 d . . .
C7 C 0.2054(4) 0.4627(7) 0.2624(5) 0.055(3) Uani 1 1 d . . .
H7 H 0.1840 0.4605 0.2179 0.065 Uiso 1 1 calc R . .
C8 C 0.2462(4) 0.4304(7) 0.2979(5) 0.053(3) Uani 1 1 d . . .
H8 H 0.2576 0.4028 0.2820 0.064 Uiso 1 1 calc R . .
C9 C 0.2680(3) 0.4482(6) 0.3654(5) 0.035(2) Uani 1 1 d . . .
C10 C 0.3117(4) 0.4306(6) 0.4166(5) 0.037(3) Uani 1 1 d . . .
C11 C 0.3332(3) 0.4490(6) 0.4812(5) 0.036(2) Uani 1 1 d . . .
C12 C 0.3814(4) 0.4402(6) 0.5318(5) 0.047(3) Uani 1 1 d . . .
H12 H 0.4014 0.4174 0.5286 0.056 Uiso 1 1 calc R . .
C13 C 0.3899(4) 0.4735(7) 0.5847(6) 0.049(3) Uani 1 1 d . . .
H13 H 0.4175 0.4778 0.6248 0.058 Uiso 1 1 calc R . .
C14 C 0.3494(4) 0.5001(5) 0.5680(5) 0.036(3) Uani 1 1 d . . .
C15 C 0.3464(4) 0.5438(6) 0.6079(5) 0.037(3) Uani 1 1 d . . .
C16 C 0.3092(3) 0.5825(6) 0.5910(5) 0.036(2) Uani 1 1 d . . .
C17 C 0.3080(4) 0.6299(7) 0.6325(6) 0.051(3) Uani 1 1 d . . .
H17 H 0.3312 0.6377 0.6759 0.061 Uiso 1 1 calc R . .
C18 C 0.2699(4) 0.6597(6) 0.6002(5) 0.045(3) Uani 1 1 d . . .
H18 H 0.2604 0.6925 0.6155 0.054 Uiso 1 1 calc R . .
C19 C 0.2445(4) 0.6320(6) 0.5346(5) 0.036(2) Uani 1 1 d . . .
C20 C 0.2018(4) 0.6578(6) 0.4812(5) 0.041(3) Uani 1 1 d . . .
C21 C 0.1334(4) 0.5590(7) 0.2164(5) 0.045(3) Uani 1 1 d . . .
C22 C 0.1436(4) 0.5880(7) 0.1792(6) 0.060(4) Uani 1 1 d . . .
H22 H 0.1728 0.6000 0.1983 0.072 Uiso 1 1 calc R . .
C23 C 0.1112(4) 0.5997(8) 0.1136(6) 0.061(4) Uani 1 1 d . . .
H23 H 0.1189 0.6222 0.0903 0.073 Uiso 1 1 calc R . .
C24 C 0.0708(4) 0.5803(8) 0.0842(6) 0.057(4) Uani 1 1 d . . .
C25 C 0.0584(4) 0.5491(9) 0.1186(7) 0.081(5) Uani 1 1 d . . .
H25 H 0.0292 0.5353 0.0973 0.097 Uiso 1 1 calc R . .
C26 C 0.0896(4) 0.5384(8) 0.1854(6) 0.068(4) Uani 1 1 d . . .
H26 H 0.0814 0.5180 0.2087 0.082 Uiso 1 1 calc R . .
C27 C 0.3379(3) 0.3966(6) 0.3992(5) 0.040(3) Uani 1 1 d . . .
C28 C 0.3549(5) 0.3292(7) 0.4184(7) 0.065(4) Uani 1 1 d . . .
H28 H 0.3499 0.3042 0.4436 0.078 Uiso 1 1 calc R . .
C29 C 0.3788(5) 0.2977(8) 0.4021(8) 0.068(4) Uani 1 1 d . . .
H29 H 0.3904 0.2528 0.4173 0.081 Uiso 1 1 calc R . .
C30 C 0.3853(5) 0.3329(9) 0.3631(8) 0.075(5) Uani 1 1 d . . .
C31 C 0.3689(5) 0.4007(9) 0.3427(7) 0.071(4) Uani 1 1 d . . .
H31 H 0.3727 0.4249 0.3157 0.085 Uiso 1 1 calc R . .
C32 C 0.3469(4) 0.4315(7) 0.3634(6) 0.055(3) Uani 1 1 d . . .
H32 H 0.3380 0.4782 0.3523 0.066 Uiso 1 1 calc R . .
C33 C 0.3896(4) 0.5584(7) 0.6748(5) 0.043(3) Uani 1 1 d . . .
C34 C 0.4114(5) 0.6222(8) 0.6868(7) 0.071(4) Uani 1 1 d . . .
H34 H 0.3994 0.6554 0.6540 0.085 Uiso 1 1 calc R . .
C35 C 0.4505(5) 0.6366(9) 0.7467(8) 0.087(5) Uani 1 1 d . . .
H35 H 0.4643 0.6800 0.7547 0.105 Uiso 1 1 calc R . .
C36 C 0.4686(4) 0.5882(10) 0.7933(6) 0.071(4) Uani 1 1 d . . .
C37 C 0.4486(5) 0.5269(9) 0.7836(6) 0.081(5) Uani 1 1 d . . .
H37 H 0.4613 0.4941 0.8168 0.097 Uiso 1 1 calc R . .
C38 C 0.4095(5) 0.5120(8) 0.7247(7) 0.076(5) Uani 1 1 d . . .
H38 H 0.3961 0.4687 0.7186 0.091 Uiso 1 1 calc R . .
C39 C 0.1816(4) 0.7162(6) 0.4926(5) 0.041(3) Uani 1 1 d . . .
C40 C 0.2012(4) 0.7824(6) 0.5146(6) 0.048(3) Uani 1 1 d . . .
H40 H 0.2279 0.7901 0.5221 0.057 Uiso 1 1 calc R . .
C41 C 0.1837(4) 0.8359(6) 0.5258(6) 0.045(3) Uani 1 1 d . . .
H41 H 0.1981 0.8791 0.5407 0.054 Uiso 1 1 calc R . .
C42 C 0.1438(4) 0.8251(6) 0.5147(6) 0.050(3) Uani 1 1 d . . .
C43 C 0.1229(4) 0.7617(7) 0.4915(6) 0.057(3) Uani 1 1 d . . .
H43 H 0.0956 0.7550 0.4827 0.068 Uiso 1 1 calc R . .
C44 C 0.1419(4) 0.7070(7) 0.4810(7) 0.056(3) Uani 1 1 d . . .
H44 H 0.1275 0.6639 0.4660 0.067 Uiso 1 1 calc R . .
C45 C 0.1995(4) 0.5036(6) 0.5473(5) 0.040(3) Uani 1 1 d . . .
C46 C 0.1625(4) 0.5315(6) 0.5425(6) 0.044(3) Uani 1 1 d . . .
C47 C 0.1594(5) 0.5616(7) 0.5880(6) 0.057(3) Uani 1 1 d . . .
H47 H 0.1845 0.5677 0.6305 0.068 Uiso 1 1 calc R . .
C48 C 0.1193(6) 0.5816(9) 0.5692(8) 0.079(5) Uani 1 1 d . . .
H48 H 0.1172 0.6027 0.5991 0.095 Uiso 1 1 calc R . .
C49 C 0.0804(6) 0.5715(9) 0.5056(9) 0.078(5) Uani 1 1 d . . .
H49 H 0.0529 0.5837 0.4942 0.093 Uiso 1 1 calc R . .
C50 C 0.0837(5) 0.5426(7) 0.4596(8) 0.065(4) Uani 1 1 d . . .
H50 H 0.0587 0.5359 0.4171 0.078 Uiso 1 1 calc R . .
C51 C 0.1262(4) 0.5241(6) 0.4801(6) 0.047(3) Uani 1 1 d . . .
C52 C 0.1415(4) 0.4930(6) 0.4457(6) 0.045(3) Uani 1 1 d . . .
C53 C 0.1258(4) 0.4382(7) 0.3544(5) 0.044(3) Uani 1 1 d . . .
C54 C 0.0928(4) 0.4117(7) 0.2873(6) 0.051(3) Uani 1 1 d . . .
C55 C 0.0474(4) 0.4209(8) 0.2426(7) 0.066(4) Uani 1 1 d . . .
H55 H 0.0317 0.4463 0.2526 0.080 Uiso 1 1 calc R . .
C56 C 0.0263(5) 0.3902(9) 0.1814(7) 0.076(4) Uani 1 1 d . . .
H56 H -0.0040 0.3961 0.1499 0.091 Uiso 1 1 calc R . .
C57 C 0.0496(5) 0.3524(9) 0.1681(7) 0.080(5) Uani 1 1 d . . .
H57 H 0.0345 0.3334 0.1269 0.096 Uiso 1 1 calc R . .
C58 C 0.0969(5) 0.3396(7) 0.2144(6) 0.064(4) Uani 1 1 d . . .
H58 H 0.1123 0.3123 0.2048 0.077 Uiso 1 1 calc R . .
C59 C 0.1177(4) 0.3721(6) 0.2751(5) 0.046(3) Uani 1 1 d . . .
C60 C 0.1633(4) 0.3725(6) 0.3335(5) 0.038(3) Uani 1 1 d . . .
C61 C 0.2321(3) 0.3193(6) 0.3973(5) 0.037(2) Uani 1 1 d . . .
C62 C 0.2617(4) 0.2606(6) 0.4078(5) 0.041(3) Uani 1 1 d . . .
C63 C 0.2600(4) 0.2159(6) 0.3658(6) 0.047(3) Uani 1 1 d . . .
H63 H 0.2373 0.2186 0.3216 0.056 Uiso 1 1 calc R . .
C64 C 0.2932(5) 0.1665(7) 0.3916(6) 0.054(3) Uani 1 1 d . . .
H64 H 0.2927 0.1349 0.3643 0.064 Uiso 1 1 calc R . .
C65 C 0.3275(4) 0.1627(7) 0.4580(6) 0.053(3) Uani 1 1 d . . .
H65 H 0.3500 0.1298 0.4739 0.063 Uiso 1 1 calc R . .
C66 C 0.3282(4) 0.2079(6) 0.5007(6) 0.049(3) Uani 1 1 d . . .
H66 H 0.3499 0.2046 0.5452 0.059 Uiso 1 1 calc R . .
C67 C 0.2949(4) 0.2575(6) 0.4731(6) 0.040(3) Uani 1 1 d . . .
C68 C 0.2867(4) 0.3152(6) 0.5014(5) 0.041(3) Uani 1 1 d . . .
C69 C 0.3035(3) 0.3723(6) 0.5930(5) 0.035(2) Uani 1 1 d . . .
C70 C 0.3288(4) 0.3746(6) 0.6637(5) 0.042(3) Uani 1 1 d . . .
C71 C 0.3644(4) 0.3359(7) 0.7132(6) 0.052(3) Uani 1 1 d . . .
H71 H 0.3771 0.3002 0.7053 0.063 Uiso 1 1 calc R . .
C72 C 0.3802(5) 0.3534(8) 0.7755(6) 0.063(4) Uani 1 1 d . . .
H72 H 0.4052 0.3305 0.8103 0.076 Uiso 1 1 calc R . .
C73 C 0.3601(5) 0.4029(8) 0.7871(6) 0.068(4) Uani 1 1 d . . .
H73 H 0.3716 0.4118 0.8296 0.082 Uiso 1 1 calc R . .
C74 C 0.3222(5) 0.4417(7) 0.7369(5) 0.057(3) Uani 1 1 d . . .
H74 H 0.3084 0.4751 0.7448 0.068 Uiso 1 1 calc R . .
C75 C 0.3078(4) 0.4253(6) 0.6756(5) 0.043(3) Uani 1 1 d . . .
C76 C 0.2689(4) 0.4505(7) 0.6102(5) 0.042(3) Uani 1 1 d . . .
C77 C 0.2754(8) 0.2714(16) -0.1790(9) 0.158(12) Uani 1 1 d . . .
H77 H 0.2836 0.2646 -0.1359 0.190 Uiso 1 1 calc R . .
O1 O 0.5144(11) 0.8131(10) 0.8163(8) 0.32(2) Uani 1 1 d . . .
